data_7100425
loop_
_publ_author_name
'Kumar Biradha'
'Madhushree Sarkar'

_publ_section_title
;
Beta-sheet recognition in the non-interpenetrated and
interpenetrated two-dimensional coordination networks containing
cavities
;
_journal_name_full 'Chemical Communications'
_journal_paper_doi 10.1039/b500666j
_journal_year 2005
_chemical_formula_sum 'C14 H22 Cu N6 O12'
_chemical_formula_weight 529.92
_space_group_IT_number 14
_symmetry_cell_setting monoclinic
_symmetry_space_group_name_Hall '-P 2yn'
_symmetry_space_group_name_H-M 'P 1 21/n 1'
_cell_angle_alpha 90.00
_cell_angle_beta 99.98(3)
_cell_angle_gamma 90.00
_cell_formula_units_Z 2
_cell_length_a 10.214(2)
_cell_length_b 7.1250(14)
_cell_length_c 14.425(3)
_cell_measurement_temperature 293(2)
_cell_volume 1033.9(4)
_diffrn_ambient_temperature 293(2)
_exptl_crystal_density_diffrn 1.702
_cod_depositor_comments
;
The following automatic conversions were performed:
'_symmetry_cell_setting' value 'Monoclinic' changed to 'monoclinic'
according to '/home/saulius/struct/CIF-dictionaries/cif_core.dic'
dictionary named 'cif_core.dic' version 2.4.1 from 2010-06-29.

Automatic conversion script
Id: cif_fix_enum 1527 2010-12-29 10:47:43Z saulius 
;
_cod_original_sg_symbol_H-M 'P 21/n'
_cod_database_code 7100425

loop_
_symmetry_equiv_pos_as_xyz
'x, y, z'
'-x+1/2, y+1/2, -z+1/2'
'-x, -y, -z'
'x-1/2, -y-1/2, z-1/2'

loop_
_atom_site_label
_atom_site_type_symbol
_atom_site_fract_x
_atom_site_fract_y
_atom_site_fract_z
_atom_site_U_iso_or_equiv
_atom_site_adp_type
_atom_site_occupancy
_atom_site_symmetry_multiplicity
_atom_site_calc_flag
_atom_site_refinement_flags
_atom_site_disorder_assembly
_atom_site_disorder_group
Cu1 Cu 1.0000 0.5000 1.0000 0.0217(2) Uani 1 2 d S . .
O1W O 1.1279(3) 0.7061(4) 0.93880(17) 0.0445(7) Uani 1 1 d . . .
H1W H 1.1478 0.7166 0.8842 0.10(2) Uiso 1 1 d R . .
H2W H 1.1426 0.8239 0.9660 0.086(18) Uiso 1 1 d R . .
O2W O 0.9273(2) 0.7255(3) 1.05937(15) 0.0315(5) Uani 1 1 d . . .
H3W H 0.8585 0.7031 1.0833 0.045(12) Uiso 1 1 d R . .
H4W H 0.9144 0.8312 1.0320 0.060(14) Uiso 1 1 d R . .
N11 N 0.8543(3) 0.5195(3) 0.88501(19) 0.0229(6) Uani 1 1 d . . .
N12 N 0.9283(3) 0.5826(5) 0.60375(18) 0.0346(7) Uani 1 1 d . . .
H12 H 0.9877 0.6137 0.6511 0.041 Uiso 1 1 calc R . .
O11 O 0.7176(3) 0.4881(3) 0.55451(18) 0.0374(7) Uani 1 1 d . . .
N100 N 0.2785(3) 0.3061(5) 0.7808(2) 0.0452(8) Uani 1 1 d . . .
O101 O 0.2923(3) 0.3240(7) 0.8678(2) 0.0815(13) Uani 1 1 d . . .
O102 O 0.1690(3) 0.3224(7) 0.7314(3) 0.0847(13) Uani 1 1 d . . .
O103 O 0.3794(3) 0.2741(5) 0.74633(18) 0.0545(8) Uani 1 1 d . . .
C11 C 0.7822(3) 0.5343(4) 0.7184(2) 0.0241(7) Uani 1 1 d . . .
C12 C 0.8804(3) 0.5184(4) 0.7967(2) 0.0232(7) Uani 1 1 d . . .
H12A H 0.9682 0.5066 0.7881 0.028 Uiso 1 1 calc R . .
C13 C 0.7279(3) 0.5354(5) 0.8973(2) 0.0281(7) Uani 1 1 d . . .
H13 H 0.7093 0.5369 0.9581 0.034 Uiso 1 1 calc R . .
C14 C 0.6241(3) 0.5498(5) 0.8221(2) 0.0305(7) Uani 1 1 d . . .
H14 H 0.5370 0.5609 0.8324 0.037 Uiso 1 1 calc R . .
C15 C 0.6514(3) 0.5477(5) 0.7314(2) 0.0290(7) Uani 1 1 d . . .
H15 H 0.5828 0.5551 0.6799 0.035 Uiso 1 1 calc R . .
C16 C 0.8086(3) 0.5321(4) 0.6190(2) 0.0265(7) Uani 1 1 d . . .
C17 C 0.9628(4) 0.5873(6) 0.5094(2) 0.0408(9) Uani 1 1 d . . .
H17A H 1.0173 0.6967 0.5037 0.049 Uiso 1 1 calc . . .
H17B H 0.8822 0.5978 0.4630 0.049 Uiso 1 1 calc . . .

loop_
_atom_site_aniso_label
_atom_site_aniso_U_11
_atom_site_aniso_U_22
_atom_site_aniso_U_33
_atom_site_aniso_U_23
_atom_site_aniso_U_13
_atom_site_aniso_U_12
Cu1 0.0198(3) 0.0342(4) 0.0092(3) -0.00044(18) -0.0027(2) 0.00247(19)
O1W 0.0574(17) 0.0535(17) 0.0225(12) -0.0025(11) 0.0069(11) -0.0207(13)
O2W 0.0284(12) 0.0420(14) 0.0222(11) -0.0006(10) -0.0008(9) 0.0059(10)
N11 0.0222(13) 0.0307(14) 0.0145(13) 0.0003(9) -0.0005(11) 0.0020(10)
N12 0.0351(15) 0.0554(19) 0.0121(12) -0.0021(12) 0.0013(11) -0.0002(14)
O11 0.0472(16) 0.0445(15) 0.0149(12) -0.0009(9) -0.0102(11) -0.0075(11)
N100 0.0421(18) 0.060(2) 0.0340(16) -0.0034(15) 0.0073(14) 0.0065(16)
O101 0.064(2) 0.151(4) 0.0321(16) -0.012(2) 0.0154(14) 0.016(2)
O102 0.0423(17) 0.142(4) 0.065(2) -0.006(2) -0.0051(16) 0.028(2)
O103 0.0395(15) 0.094(2) 0.0310(13) -0.0073(15) 0.0085(11) 0.0098(15)
C11 0.0263(16) 0.0308(15) 0.0134(14) -0.0005(12) -0.0016(12) -0.0012(12)
C12 0.0200(15) 0.0324(17) 0.0157(15) -0.0015(11) -0.0011(12) 0.0032(11)
C13 0.0265(16) 0.0402(17) 0.0175(15) 0.0023(13) 0.0038(13) 0.0003(14)
C14 0.0195(15) 0.0434(18) 0.0269(17) 0.0012(15) -0.0008(13) 0.0010(14)
C15 0.0231(16) 0.0390(17) 0.0218(16) 0.0016(14) -0.0052(12) 0.0011(13)
C16 0.0341(18) 0.0293(16) 0.0135(15) 0.0000(12) -0.0032(13) 0.0055(13)
C17 0.044(2) 0.059(3) 0.0198(16) 0.0037(16) 0.0077(14) 0.0064(19)

loop_
_geom_bond_atom_site_label_1
_geom_bond_atom_site_label_2
_geom_bond_distance
_geom_bond_site_symmetry_2
_geom_bond_publ_flag
Cu1 O2W 2.022(2) . ?
Cu1 O2W 2.022(2) 3_767 ?
Cu1 N11 2.032(3) 3_767 ?
Cu1 N11 2.032(3) . ?
Cu1 O1W 2.246(3) . ?
Cu1 O1W 2.246(3) 3_767 ?
N11 C13 1.338(4) . ?
N11 C12 1.347(4) . ?
N12 C16 1.329(5) . ?
N12 C17 1.463(4) . ?
O11 C16 1.236(4) . ?
N100 O102 1.223(4) . ?
N100 O103 1.241(4) . ?
N100 O101 1.244(4) . ?
C11 C12 1.379(5) . ?
C11 C15 1.384(5) . ?
C11 C16 1.505(4) . ?
C13 C14 1.382(5) . ?
C14 C15 1.385(5) . ?
C17 C17 1.508(8) 3_766 ?
